data_1516122
loop_
_publ_author_name
'Wackerly, Jay Wm'
'Zhang, Mengfei'
'Nodder, Stephen T.'
'Carlin, Stephen M.'
'Katz, Jeffrey L.'

_publ_section_title
;
 Single Step Synthesis of Acetylene-Substituted Oxacalix[4]arenes.
;
_journal_issue 11
_journal_name_full 'Organic letters'
_journal_page_first 2920
_journal_page_last 2922
_journal_paper_doi 10.1021/ol5010627
_journal_volume 16
_journal_year 2014
_chemical_formula_moiety 'C58 H36 O4'
_chemical_formula_sum 'C58 H36 O4'
_chemical_formula_weight 796.87
_chemical_name_common 'compound 4b'
_chemical_name_systematic
;
 ?
;
_space_group_crystal_system triclinic
_space_group_IT_number 2
_space_group_name_Hall '-P 1'
_space_group_name_H-M_alt 'P -1'
_symmetry_space_group_name_Hall '-P 1'
_symmetry_space_group_name_H-M 'P -1'
_atom_sites_solution_hydrogens mixed
_atom_sites_solution_primary direct
_atom_sites_solution_secondary difmap
_audit_creation_method SHELXL-2013
_cell_angle_alpha 114.938(4)
_cell_angle_beta 101.497(5)
_cell_angle_gamma 98.755(5)
_cell_formula_units_Z 2
_cell_length_a 12.469(4)
_cell_length_b 14.085(4)
_cell_length_c 14.436(4)
_cell_measurement_reflns_used 18298
_cell_measurement_temperature 273(2)
_cell_measurement_theta_max 26.406
_cell_measurement_theta_min 1.628
_cell_volume 2171.7(11)
_computing_cell_refinement 'Bruker SMART'
_computing_data_collection 'Bruker SMART'
_computing_data_reduction 'SHELXL-2013 (Sheldrick, 2013)'
_computing_molecular_graphics 'SHELXL-2013 (Sheldrick, 2013)'
_computing_publication_material 'SHELXL-2013 (Sheldrick, 2013)'
_computing_structure_refinement 'SHELXL-2013 (Sheldrick, 2013)'
_computing_structure_solution 'SHELXL-2013 (Sheldrick, 2013)'
_diffrn_ambient_temperature 273(2)
_diffrn_measured_fraction_theta_full 0.991
_diffrn_measured_fraction_theta_max 0.979
_diffrn_measurement_device_type 'CCD area detector'
_diffrn_measurement_method 'phi and omega scans'
_diffrn_radiation_type MoK\a
_diffrn_radiation_wavelength 0.71073
_diffrn_reflns_av_R_equivalents 0.0733
_diffrn_reflns_av_unetI/netI 0.0820
_diffrn_reflns_Laue_measured_fraction_full 0.991
_diffrn_reflns_Laue_measured_fraction_max 0.979
_diffrn_reflns_limit_h_max 15
_diffrn_reflns_limit_h_min -15
_diffrn_reflns_limit_k_max 16
_diffrn_reflns_limit_k_min -17
_diffrn_reflns_limit_l_max 18
_diffrn_reflns_limit_l_min -18
_diffrn_reflns_number 18298
_diffrn_reflns_point_group_measured_fraction_full 0.991
_diffrn_reflns_point_group_measured_fraction_max 0.979
_diffrn_reflns_theta_full 25.242
_diffrn_reflns_theta_max 26.406
_diffrn_reflns_theta_min 1.628
_diffrn_source 'fine-focus sealed tube'
_exptl_absorpt_coefficient_mu 0.075
_exptl_absorpt_correction_type none
_exptl_crystal_colour colorless
_exptl_crystal_density_diffrn 1.219
_exptl_crystal_density_meas ?
_exptl_crystal_density_method 'not measured'
_exptl_crystal_description feathered
_exptl_crystal_F_000 832
_exptl_crystal_size_max 0.440
_exptl_crystal_size_mid 0.180
_exptl_crystal_size_min 0.090
_refine_diff_density_max 0.174
_refine_diff_density_min -0.156
_refine_diff_density_rms 0.037
_refine_ls_extinction_method none
_refine_ls_goodness_of_fit_ref 0.769
_refine_ls_hydrogen_treatment mixed
_refine_ls_matrix_type full
_refine_ls_number_parameters 595
_refine_ls_number_reflns 8747
_refine_ls_number_restraints 0
_refine_ls_restrained_S_all 0.769
_refine_ls_R_factor_all 0.1100
_refine_ls_R_factor_gt 0.0528
_refine_ls_shift/su_max 0.000
_refine_ls_shift/su_mean 0.000
_refine_ls_structure_factor_coef Fsqd
_refine_ls_weighting_details 'w=1/[\s^2^(Fo^2^)+(0.1000P)^2^+0.3638P] where P=(Fo^2^+2Fc^2^)/3'
_refine_ls_weighting_scheme calc
_refine_ls_wR_factor_gt 0.1360
_refine_ls_wR_factor_ref 0.1790
_reflns_Friedel_coverage 0.000
_reflns_number_gt 4285
_reflns_number_total 8747
_reflns_threshold_expression 'I > 2\s(I)'
_cod_data_source_file ol5010627_si_002.cif
_cod_data_source_block Katz119m_a
_cod_depositor_comments
;Adding full bibliography for 1516122.cif.

The following automatic conversions were performed:

'_exptl_crystal_density_meas' value 'not measured' was changed to '?'
- the value is perceived as not measured.

Automatic conversion script
Id: cif_fix_values 3008 2015-01-20 13:52:24Z robertas 
;
_cod_original_cell_volume 2171.7(12)
_cod_database_code 1516122
_shelx_space_group_comment
;
The symmetry employed for this shelxl refinement is uniquely defined
by the following loop, which should always be used as a source of
symmetry information in preference to the above space-group names.
They are only intended as comments.
;
_shelx_estimated_absorpt_t_min 0.968
_shelx_estimated_absorpt_t_max 0.993
_shelxl_version_number 2013-4

loop_
_space_group_symop_operation_xyz
'x, y, z'
'-x, -y, -z'

loop_
_atom_site_label
_atom_site_type_symbol
_atom_site_fract_x
_atom_site_fract_y
_atom_site_fract_z
_atom_site_U_iso_or_equiv
_atom_site_adp_type
_atom_site_occupancy
_atom_site_site_symmetry_order
_atom_site_calc_flag
_atom_site_refinement_flags_posn
_atom_site_refinement_flags_adp
_atom_site_refinement_flags_occupancy
C001 C 0.12933(18) 0.17901(18) 0.05252(18) 0.0529(6) Uani 1 1 d . . .
C002 C 0.16801(19) 0.14421(19) -0.03838(18) 0.0558(6) Uani 1 1 d . . .
C003 C 0.2209(2) 0.06043(19) -0.05845(18) 0.0592(6) Uani 1 1 d . . .
H003 H 0.2464 0.0360 -0.1186 0.071 Uiso 1 1 calc R U .
C004 C 0.23727(19) 0.01172(18) 0.00706(19) 0.0561(6) Uani 1 1 d . . .
C005 C 0.19592(19) 0.04765(18) 0.09606(19) 0.0558(6) Uani 1 1 d . . .
C006 C 0.14217(19) 0.13014(18) 0.11789(18) 0.0551(6) Uani 1 1 d . . .
H006 H 0.1145 0.1529 0.1768 0.066 Uiso 1 1 calc R U .
C007 C 0.1975(2) 0.04896(18) 0.26052(19) 0.0548(6) Uani 1 1 d . . .
C008 C 0.0943(2) 0.01984(19) 0.2754(2) 0.0595(6) Uani 1 1 d . . .
H008 H 0.0346 -0.0340 0.2183 0.071 Uiso 1 1 calc R U .
C009 C 0.0796(2) 0.0714(2) 0.3767(2) 0.0622(6) Uani 1 1 d . . .
C010 C 0.1709(2) 0.15053(19) 0.46073(19) 0.0587(6) Uani 1 1 d . . .
H010 H 0.1631 0.1855 0.5289 0.070 Uiso 1 1 calc R U .
C011 C 0.2730(2) 0.17691(18) 0.44248(19) 0.0543(6) Uani 1 1 d . . .
C012 C 0.28851(19) 0.12731(18) 0.34324(19) 0.0554(6) Uani 1 1 d . . .
H012 H 0.3580 0.1459 0.3322 0.066 Uiso 1 1 calc R U .
C013 C 0.37355(18) 0.36126(18) 0.53929(18) 0.0522(6) Uani 1 1 d . . .
C014 C 0.46884(18) 0.44208(18) 0.61825(17) 0.0510(5) Uani 1 1 d . . .
C015 C 0.47761(18) 0.54784(18) 0.63411(18) 0.0540(6) Uani 1 1 d . . .
H015 H 0.5410 0.6022 0.6856 0.065 Uiso 1 1 calc R U .
C016 C 0.39671(18) 0.57664(17) 0.57714(17) 0.0510(5) Uani 1 1 d . . .
C017 C 0.30366(18) 0.49191(18) 0.49789(18) 0.0519(6) Uani 1 1 d . . .
C018 C 0.29285(18) 0.38620(18) 0.47886(18) 0.0536(6) Uani 1 1 d . . .
H018 H 0.2312 0.3314 0.4253 0.064 Uiso 1 1 calc R U .
C019 C 0.13667(19) 0.43791(17) 0.35696(19) 0.0521(6) Uani 1 1 d . . .
C020 C 0.0366(2) 0.40192(19) 0.37306(19) 0.0590(6) Uani 1 1 d . . .
H020 H 0.0290 0.4315 0.4416 0.071 Uiso 1 1 calc R U .
C021 C -0.0529(2) 0.3220(2) 0.2883(2) 0.0612(6) Uani 1 1 d . . .
C022 C -0.03797(19) 0.27795(18) 0.18711(19) 0.0566(6) Uani 1 1 d . . .
H022 H -0.0970 0.2250 0.1286 0.068 Uiso 1 1 calc R U .
C023 C 0.06355(19) 0.31253(18) 0.17372(18) 0.0508(6) Uani 1 1 d . . .
C024 C 0.15261(18) 0.39392(18) 0.25740(19) 0.0529(6) Uani 1 1 d . . .
H024 H 0.2206 0.4179 0.2467 0.064 Uiso 1 1 calc R U .
C025 C 0.1588(2) 0.1990(2) -0.10275(19) 0.0604(6) Uani 1 1 d . . .
C026 C 0.1519(2) 0.2454(2) -0.15494(19) 0.0640(7) Uani 1 1 d . . .
C027 C 0.1452(2) 0.3049(2) -0.21513(19) 0.0644(7) Uani 1 1 d . . .
C028 C 0.2427(3) 0.3714(2) -0.2107(2) 0.0818(8) Uani 1 1 d . . .
H028 H 0.3134 0.3744 -0.1718 0.098 Uiso 1 1 calc R U .
C029 C 0.2351(3) 0.4332(3) -0.2638(3) 0.0979(10) Uani 1 1 d . . .
H029 H 0.3005 0.4785 -0.2596 0.117 Uiso 1 1 calc R U .
C030 C 0.1338(4) 0.4280(3) -0.3211(3) 0.1097(12) Uani 1 1 d . . .
H030 H 0.1297 0.4701 -0.3563 0.132 Uiso 1 1 calc R U .
C031 C 0.0365(4) 0.3623(3) -0.3290(3) 0.1156(13) Uani 1 1 d . . .
H031 H -0.0332 0.3590 -0.3698 0.139 Uiso 1 1 calc R U .
C032 C 0.0423(3) 0.3005(3) -0.2756(3) 0.0928(9) Uani 1 1 d . . .
H032 H -0.0239 0.2556 -0.2807 0.111 Uiso 1 1 calc R U .
C033 C 0.2997(2) -0.0688(2) -0.01068(19) 0.0607(6) Uani 1 1 d . . .
C034 C 0.3527(2) -0.1350(2) -0.02305(19) 0.0628(6) Uani 1 1 d . . .
C035 C 0.4159(2) -0.2142(2) -0.0356(2) 0.0604(6) Uani 1 1 d . . .
C036 C 0.4995(2) -0.2195(3) -0.0865(2) 0.0809(8) Uani 1 1 d . . .
H036 H 0.5145 -0.1733 -0.1158 0.097 Uiso 1 1 calc R U .
C037 C 0.5614(3) -0.2963(3) -0.0929(3) 0.1004(12) Uani 1 1 d . . .
H037 H 0.6176 -0.3011 -0.1271 0.120 Uiso 1 1 calc R U .
C038 C 0.5402(3) -0.3634(3) -0.0497(3) 0.1112(13) Uani 1 1 d . . .
H038 H 0.5834 -0.4123 -0.0525 0.133 Uiso 1 1 calc R U .
C039 C 0.4585(3) -0.3595(3) -0.0039(4) 0.1199(13) Uani 1 1 d . . .
H039 H 0.4424 -0.4078 0.0230 0.144 Uiso 1 1 calc R U .
C040 C 0.3973(3) -0.2855(3) 0.0046(3) 0.0954(10) Uani 1 1 d . . .
H040 H 0.3412 -0.2834 0.0387 0.114 Uiso 1 1 calc R U .
C041 C 0.55239(19) 0.41712(18) 0.68198(18) 0.0554(6) Uani 1 1 d . . .
C042 C 0.62178(19) 0.39819(18) 0.73666(18) 0.0563(6) Uani 1 1 d . . .
C043 C 0.70650(19) 0.3744(2) 0.80070(19) 0.0573(6) Uani 1 1 d . . .
C044 C 0.7172(3) 0.2696(2) 0.7659(2) 0.0823(8) Uani 1 1 d . . .
H044 H 0.6692 0.2139 0.7011 0.099 Uiso 1 1 calc R U .
C045 C 0.8007(3) 0.2480(3) 0.8288(4) 0.1025(11) Uani 1 1 d . . .
H045 H 0.8098 0.1781 0.8051 0.123 Uiso 1 1 calc R U .
C046 C 0.8692(3) 0.3305(4) 0.9258(4) 0.1101(13) Uani 1 1 d . . .
H046 H 0.9245 0.3161 0.9678 0.132 Uiso 1 1 calc R U .
C047 C 0.8570(2) 0.4326(3) 0.9607(3) 0.0959(10) Uani 1 1 d . . .
H047 H 0.9030 0.4875 1.0270 0.115 Uiso 1 1 calc R U .
C048 C 0.7779(2) 0.4554(2) 0.8995(2) 0.0706(7) Uani 1 1 d . . .
H048 H 0.7714 0.5262 0.9239 0.085 Uiso 1 1 calc R U .
C049 C 0.40471(18) 0.6862(2) 0.59756(18) 0.0553(6) Uani 1 1 d . . .
C050 C 0.40453(19) 0.7764(2) 0.61339(19) 0.0586(6) Uani 1 1 d . . .
C051 C 0.3992(2) 0.8825(2) 0.6274(2) 0.0651(7) Uani 1 1 d . . .
C052 C 0.4221(4) 0.9698(3) 0.7222(3) 0.1218(14) Uani 1 1 d . . .
H052 H 0.4453 0.9634 0.7842 0.146 Uiso 1 1 calc R U .
C053 C 0.4124(4) 1.0696(3) 0.7306(4) 0.1318(15) Uani 1 1 d . . .
H053 H 0.4279 1.1279 0.7982 0.158 Uiso 1 1 calc R U .
C054 C 0.3824(5) 1.0842(4) 0.6477(4) 0.1307(16) Uani 1 1 d . . .
H054 H 0.371(3) 1.154(3) 0.652(3) 0.133(12) Uiso 1 1 d . . .
C055 C 0.3130(7) 0.9831(6) 0.5505(6) 0.087(2) Uani 0.5 1 d . . P
H055 H 0.271(5) 0.990(4) 0.499(5) 0.085(18) Uiso 0.5 1 d . . P
C056 C 0.4192(11) 1.0190(8) 0.5626(8) 0.138(3) Uani 0.5 1 d . . P
H056 H 0.4408 1.0437 0.5169 0.165 Uiso 0.5 1 calc R U P
C057 C 0.3246(6) 0.8851(5) 0.5416(5) 0.0715(16) Uani 0.5 1 d . . P
H057 H 0.275(5) 0.820(5) 0.473(5) 0.10(2) Uiso 0.5 1 d . . P
C058 C 0.4223(10) 0.9148(7) 0.5491(7) 0.119(3) Uani 0.5 1 d . . P
H058 H 0.393(9) 0.863(8) 0.473(8) 0.19(4) Uiso 0.5 1 d . . P
C059 C -0.0357(2) 0.0451(3) 0.3928(3) 0.0925(9) Uani 1 1 d . . .
H05A H -0.0890 0.0669 0.3532 0.139 Uiso 1 1 calc R U .
H05B H -0.0297 0.0834 0.4674 0.139 Uiso 1 1 calc R U .
H05C H -0.0614 -0.0317 0.3680 0.139 Uiso 1 1 calc R U .
C060 C -0.1633(2) 0.2830(3) 0.3056(3) 0.0952(10) Uani 1 1 d . . .
H06A H -0.1543 0.3129 0.3809 0.143 Uiso 1 1 calc R U .
H06B H -0.1839 0.2052 0.2736 0.143 Uiso 1 1 calc R U .
H06C H -0.2219 0.3062 0.2734 0.143 Uiso 1 1 calc R U .
O001 O 0.07975(13) 0.26344(13) 0.07210(12) 0.0601(4) Uani 1 1 d . . .
O002 O 0.22366(13) 0.52184(12) 0.44311(13) 0.0635(5) Uani 1 1 d . . .
O003 O 0.36434(13) 0.25815(12) 0.52707(13) 0.0638(5) Uani 1 1 d . . .
O004 O 0.21130(14) -0.00327(12) 0.15834(13) 0.0650(5) Uani 1 1 d . . .

loop_
_atom_site_aniso_label
_atom_site_aniso_U_11
_atom_site_aniso_U_22
_atom_site_aniso_U_33
_atom_site_aniso_U_23
_atom_site_aniso_U_13
_atom_site_aniso_U_12
C001 0.0515(13) 0.0491(13) 0.0571(14) 0.0260(12) 0.0098(11) 0.0151(11)
C002 0.0548(14) 0.0542(14) 0.0530(14) 0.0254(12) 0.0072(11) 0.0109(11)
C003 0.0626(15) 0.0571(15) 0.0519(14) 0.0214(12) 0.0141(11) 0.0155(12)
C004 0.0555(14) 0.0466(13) 0.0570(14) 0.0181(12) 0.0113(11) 0.0137(11)
C005 0.0579(14) 0.0488(14) 0.0593(14) 0.0280(12) 0.0091(11) 0.0130(11)
C006 0.0616(14) 0.0525(14) 0.0588(14) 0.0306(12) 0.0186(11) 0.0210(12)
C007 0.0675(16) 0.0440(13) 0.0584(15) 0.0296(12) 0.0128(12) 0.0200(12)
C008 0.0595(15) 0.0477(14) 0.0629(16) 0.0268(12) 0.0044(12) 0.0063(12)
C009 0.0592(16) 0.0573(15) 0.0737(17) 0.0372(14) 0.0154(13) 0.0103(13)
C010 0.0657(16) 0.0521(14) 0.0602(15) 0.0311(12) 0.0132(12) 0.0135(12)
C011 0.0549(14) 0.0437(13) 0.0634(15) 0.0311(12) 0.0036(12) 0.0102(11)
C012 0.0536(14) 0.0515(14) 0.0697(16) 0.0372(13) 0.0128(12) 0.0172(12)
C013 0.0526(13) 0.0470(13) 0.0568(13) 0.0277(11) 0.0086(11) 0.0117(11)
C014 0.0465(12) 0.0531(14) 0.0513(13) 0.0247(11) 0.0096(10) 0.0130(11)
C015 0.0460(13) 0.0508(14) 0.0541(13) 0.0200(11) 0.0068(10) 0.0067(11)
C016 0.0485(13) 0.0452(13) 0.0578(14) 0.0241(11) 0.0139(11) 0.0109(11)
C017 0.0488(13) 0.0486(14) 0.0570(13) 0.0257(11) 0.0095(11) 0.0145(11)
C018 0.0493(13) 0.0433(13) 0.0601(14) 0.0241(11) 0.0025(11) 0.0079(10)
C019 0.0484(14) 0.0410(13) 0.0624(15) 0.0251(12) 0.0031(11) 0.0139(11)
C020 0.0623(16) 0.0528(14) 0.0589(14) 0.0221(12) 0.0161(12) 0.0215(13)
C021 0.0499(14) 0.0568(15) 0.0712(17) 0.0262(13) 0.0157(12) 0.0125(12)
C022 0.0478(14) 0.0497(14) 0.0620(15) 0.0223(12) 0.0059(11) 0.0099(11)
C023 0.0522(14) 0.0509(14) 0.0549(14) 0.0297(12) 0.0107(11) 0.0202(11)
C024 0.0468(13) 0.0500(14) 0.0682(16) 0.0353(12) 0.0108(11) 0.0146(11)
C025 0.0616(15) 0.0592(15) 0.0547(14) 0.0251(13) 0.0116(12) 0.0122(12)
C026 0.0728(17) 0.0603(16) 0.0574(15) 0.0268(13) 0.0172(13) 0.0179(13)
C027 0.0821(19) 0.0637(16) 0.0577(15) 0.0323(13) 0.0275(14) 0.0268(15)
C028 0.088(2) 0.088(2) 0.0785(19) 0.0470(17) 0.0268(16) 0.0204(17)
C029 0.121(3) 0.100(2) 0.105(2) 0.067(2) 0.053(2) 0.031(2)
C030 0.147(4) 0.125(3) 0.120(3) 0.089(3) 0.067(3) 0.073(3)
C031 0.111(3) 0.158(4) 0.138(3) 0.107(3) 0.046(3) 0.072(3)
C032 0.088(2) 0.119(3) 0.104(2) 0.072(2) 0.0359(19) 0.043(2)
C033 0.0605(15) 0.0547(15) 0.0598(15) 0.0227(12) 0.0122(12) 0.0151(13)
C034 0.0588(15) 0.0594(16) 0.0606(15) 0.0210(13) 0.0136(12) 0.0161(13)
C035 0.0515(14) 0.0552(15) 0.0612(15) 0.0151(12) 0.0150(12) 0.0165(12)
C036 0.0645(17) 0.094(2) 0.0686(17) 0.0256(16) 0.0188(14) 0.0168(16)
C037 0.0569(18) 0.127(3) 0.073(2) 0.004(2) 0.0198(15) 0.033(2)
C038 0.093(3) 0.088(3) 0.121(3) 0.020(2) 0.016(2) 0.045(2)
C039 0.122(3) 0.094(3) 0.180(4) 0.075(3) 0.067(3) 0.064(2)
C040 0.094(2) 0.089(2) 0.136(3) 0.062(2) 0.059(2) 0.0479(19)
C041 0.0514(13) 0.0514(14) 0.0571(14) 0.0239(12) 0.0085(11) 0.0112(11)
C042 0.0517(13) 0.0522(14) 0.0621(14) 0.0275(12) 0.0095(11) 0.0131(11)
C043 0.0544(14) 0.0601(15) 0.0672(15) 0.0374(13) 0.0165(12) 0.0203(12)
C044 0.098(2) 0.0674(19) 0.094(2) 0.0419(17) 0.0336(17) 0.0372(17)
C045 0.127(3) 0.106(3) 0.142(3) 0.086(3) 0.074(3) 0.080(3)
C046 0.085(2) 0.181(4) 0.136(3) 0.118(3) 0.047(2) 0.076(3)
C047 0.0607(18) 0.139(3) 0.096(2) 0.068(2) 0.0071(16) 0.0297(19)
C048 0.0572(15) 0.0778(18) 0.0710(17) 0.0364(15) 0.0053(13) 0.0148(14)
C049 0.0493(13) 0.0506(15) 0.0607(14) 0.0253(12) 0.0099(11) 0.0087(11)
C050 0.0527(14) 0.0533(15) 0.0653(15) 0.0278(13) 0.0113(11) 0.0098(12)
C051 0.0681(16) 0.0538(16) 0.0724(17) 0.0320(14) 0.0119(13) 0.0172(13)
C052 0.199(4) 0.061(2) 0.087(2) 0.0332(19) 0.010(2) 0.035(2)
C053 0.190(4) 0.053(2) 0.122(3) 0.029(2) 0.012(3) 0.034(2)
C054 0.195(5) 0.088(3) 0.140(4) 0.072(3) 0.046(4) 0.069(3)
C055 0.098(5) 0.083(5) 0.101(5) 0.064(5) 0.015(4) 0.032(4)
C056 0.216(12) 0.114(7) 0.136(8) 0.096(6) 0.055(8) 0.067(8)
C057 0.074(4) 0.062(4) 0.075(4) 0.036(3) 0.009(3) 0.013(3)
C058 0.187(10) 0.087(6) 0.088(6) 0.048(5) 0.023(6) 0.049(6)
C059 0.0726(19) 0.100(2) 0.094(2) 0.0427(19) 0.0255(17) 0.0015(17)
C060 0.0692(19) 0.099(2) 0.101(2) 0.0324(19) 0.0355(17) 0.0059(17)
O001 0.0714(11) 0.0614(10) 0.0602(10) 0.0355(9) 0.0191(8) 0.0305(9)
O002 0.0608(10) 0.0428(9) 0.0706(10) 0.0238(8) -0.0061(8) 0.0116(8)
O003 0.0621(10) 0.0480(9) 0.0703(10) 0.0309(8) -0.0062(8) 0.0088(8)
O004 0.0893(12) 0.0531(10) 0.0635(11) 0.0324(9) 0.0232(9) 0.0317(9)

loop_
_atom_type_symbol
_atom_type_description
_atom_type_scat_dispersion_real
_atom_type_scat_dispersion_imag
_atom_type_scat_source
C C 0.0033 0.0016 'International Tables Vol C Tables 4.2.6.8 and 6.1.1.4'
H H 0.0000 0.0000 'International Tables Vol C Tables 4.2.6.8 and 6.1.1.4'
O O 0.0106 0.0060 'International Tables Vol C Tables 4.2.6.8 and 6.1.1.4'

loop_
_geom_angle_atom_site_label_1
_geom_angle_atom_site_label_2
_geom_angle_atom_site_label_3
_geom_angle
O001 C001 C006 122.8(2)
O001 C001 C002 116.38(19)
C006 C001 C002 120.8(2)
C003 C002 C001 117.4(2)
C003 C002 C025 122.3(2)
C001 C002 C025 120.2(2)
C004 C003 C002 123.0(2)
C003 C004 C005 117.8(2)
C003 C004 C033 122.0(2)
C005 C004 C033 120.1(2)
O004 C005 C006 122.7(2)
O004 C005 C004 116.7(2)
C006 C005 C004 120.7(2)
C001 C006 C005 120.3(2)
C008 C007 C012 122.0(2)
C008 C007 O004 119.3(2)
C012 C007 O004 118.7(2)
C007 C008 C009 119.7(2)
C010 C009 C008 118.7(2)
C010 C009 C059 121.0(3)
C008 C009 C059 120.3(2)
C011 C010 C009 119.7(2)
C012 C011 C010 122.2(2)
C012 C011 O003 118.2(2)
C010 C011 O003 119.5(2)
C011 C012 C007 117.6(2)
O003 C013 C018 122.6(2)
O003 C013 C014 116.54(18)
C018 C013 C014 120.9(2)
C015 C014 C013 117.29(19)
C015 C014 C041 121.4(2)
C013 C014 C041 121.3(2)
C016 C015 C014 123.5(2)
C015 C016 C017 116.7(2)
C015 C016 C049 122.8(2)
C017 C016 C049 120.57(19)
C018 C017 O002 122.5(2)
C018 C017 C016 121.49(19)
O002 C017 C016 115.97(19)
C017 C018 C013 120.1(2)
C020 C019 C024 121.4(2)
C020 C019 O002 119.5(2)
C024 C019 O002 119.1(2)
C019 C020 C021 120.8(2)
C020 C021 C022 118.2(2)
C020 C021 C060 120.9(2)
C022 C021 C060 120.9(2)
C023 C022 C021 119.9(2)
C022 C023 C024 122.3(2)
C022 C023 O001 119.4(2)
C024 C023 O001 118.3(2)
C019 C024 C023 117.4(2)
C026 C025 C002 179.2(3)
C025 C026 C027 178.2(3)
C032 C027 C028 118.3(3)
C032 C027 C026 121.1(3)
C028 C027 C026 120.5(2)
C029 C028 C027 120.2(3)
C030 C029 C028 120.1(3)
C029 C030 C031 121.4(3)
C030 C031 C032 119.4(3)
C027 C032 C031 120.6(3)
C034 C033 C004 178.5(3)
C033 C034 C035 178.7(3)
C040 C035 C036 117.7(3)
C040 C035 C034 121.0(2)
C036 C035 C034 121.2(3)
C035 C036 C037 118.6(3)
C038 C037 C036 120.8(3)
C039 C038 C037 120.1(4)
C038 C039 C040 120.7(4)
C039 C040 C035 122.0(3)
C042 C041 C014 178.7(3)
C041 C042 C043 178.7(3)
C044 C043 C048 118.7(2)
C044 C043 C042 120.3(2)
C048 C043 C042 121.0(2)
C043 C044 C045 119.6(3)
C046 C045 C044 119.7(3)
C047 C046 C045 120.7(3)
C046 C047 C048 120.4(3)
C047 C048 C043 121.0(3)
C050 C049 C016 176.1(2)
C049 C050 C051 176.9(3)
C052 C051 C057 115.1(3)
C052 C051 C050 124.4(3)
C057 C051 C050 115.7(3)
C052 C051 C058 110.3(4)
C057 C051 C058 49.4(4)
C050 C051 C058 119.3(4)
C051 C052 C053 121.7(3)
C054 C053 C052 122.2(4)
C053 C054 C056 112.9(5)
C053 C054 C055 113.0(4)
C056 C054 C055 53.1(5)
C057 C055 C054 119.4(6)
C054 C056 C058 117.4(8)
C055 C057 C051 118.9(6)
C056 C058 C051 120.0(8)
C001 O001 C023 115.71(16)
C017 O002 C019 116.77(16)
C013 O003 C011 115.75(16)
C005 O004 C007 116.79(17)

loop_
_geom_bond_atom_site_label_1
_geom_bond_atom_site_label_2
_geom_bond_distance
C001 O001 1.373(2)
C001 C006 1.382(3)
C001 C002 1.406(3)
C002 C003 1.391(3)
C002 C025 1.436(3)
C003 C004 1.386(3)
C004 C005 1.403(3)
C004 C033 1.436(3)
C005 O004 1.370(3)
C005 C006 1.382(3)
C007 C008 1.376(3)
C007 C012 1.378(3)
C007 O004 1.404(3)
C008 C009 1.397(3)
C009 C010 1.390(3)
C009 C059 1.517(4)
C010 C011 1.379(3)
C011 C012 1.373(3)
C011 O003 1.403(3)
C013 O003 1.371(2)
C013 C018 1.383(3)
C013 C014 1.400(3)
C014 C015 1.391(3)
C014 C041 1.434(3)
C015 C016 1.391(3)
C016 C017 1.406(3)
C016 C049 1.426(3)
C017 C018 1.375(3)
C017 O002 1.376(2)
C019 C020 1.374(3)
C019 C024 1.375(3)
C019 O002 1.397(3)
C020 C021 1.387(3)
C021 C022 1.390(3)
C021 C060 1.511(4)
C022 C023 1.366(3)
C023 C024 1.384(3)
C023 O001 1.406(3)
C025 C026 1.187(3)
C026 C027 1.440(3)
C027 C032 1.376(4)
C027 C028 1.390(4)
C028 C029 1.383(4)
C029 C030 1.337(5)
C030 C031 1.362(5)
C031 C032 1.386(4)
C033 C034 1.196(3)
C034 C035 1.432(3)
C035 C040 1.370(4)
C035 C036 1.383(4)
C036 C037 1.403(4)
C037 C038 1.356(5)
C038 C039 1.316(5)
C039 C040 1.362(4)
C041 C042 1.191(3)
C042 C043 1.436(3)
C043 C044 1.381(3)
C043 C048 1.393(3)
C044 C045 1.397(4)
C045 C046 1.375(5)
C046 C047 1.352(5)
C047 C048 1.358(4)
C049 C050 1.194(3)
C050 C051 1.435(3)
C051 C052 1.335(4)
C051 C057 1.410(7)
C051 C058 1.446(9)
C052 C053 1.385(4)
C053 C054 1.291(5)
C054 C056 1.401(10)
C054 C055 1.483(9)
C055 C057 1.364(8)
C056 C058 1.404(11)
